data_4036607
loop_
_publ_author_name
'Madhusudhan Reddy, G.'
'Ko, Chi-Ting'
'Hsieh, Kai-Hong'
'Lee, Chia-Jui'
'Das, Utpal'
'Lin, Wenwei'

_publ_section_title
;
 Expanding the Scope of Primary Amine Catalysis: Stereoselective Synthesis
 of Indanedione-Fused 2,6-Disubstituted trans-Spirocyclohexanones.
;
_journal_issue 6
_journal_name_full 'The Journal of organic chemistry'
_journal_page_first 2420
_journal_page_last 2431
_journal_paper_doi 10.1021/acs.joc.5b02921
_journal_volume 81
_journal_year 2016
_chemical_absolute_configuration unk
_chemical_formula_moiety 'C26 H19 Br O3'
_chemical_formula_sum 'C26 H19 Br O3'
_chemical_formula_weight 459.32
_space_group_IT_number 19
_space_group_name_Hall 'P 2ac 2ab'
_space_group_name_H-M_alt 'P 21 21 21'
_symmetry_cell_setting orthorhombic
_symmetry_space_group_name_H-M 'P 21 21 21'
_atom_sites_solution_hydrogens geom
_atom_sites_solution_primary direct
_atom_sites_solution_secondary difmap
_audit_creation_method SHELXL-97
_cell_angle_alpha 90.00
_cell_angle_beta 90.00
_cell_angle_gamma 90.00
_cell_formula_units_Z 8
_cell_length_a 9.121(3)
_cell_length_b 10.294(3)
_cell_length_c 45.103(12)
_cell_measurement_reflns_used 0
_cell_measurement_temperature 200(2)
_cell_measurement_theta_max 0
_cell_measurement_theta_min 0
_cell_volume 4235(2)
_computing_molecular_graphics 'Ortep-3 for Windows (Farrugia, 1997)'
_computing_publication_material 'WinGX publication routines (Farrugia, 1999)'
_computing_structure_refinement 'SHELXL-97 (Sheldrick, 1997)'
_computing_structure_solution 'SHELXS-86 (Sheldrick, 1986)'
_diffrn_ambient_temperature 200(2)
_diffrn_measured_fraction_theta_full 0.998
_diffrn_measured_fraction_theta_max 0.998
_diffrn_radiation_monochromator graphite
_diffrn_radiation_source 'fine-focus sealed tube'
_diffrn_radiation_type MoK\a
_diffrn_radiation_wavelength 0.71073
_diffrn_reflns_av_R_equivalents 0.0701
_diffrn_reflns_av_sigmaI/netI 0.0909
_diffrn_reflns_limit_h_max 10
_diffrn_reflns_limit_h_min -10
_diffrn_reflns_limit_k_max 12
_diffrn_reflns_limit_k_min -12
_diffrn_reflns_limit_l_max 53
_diffrn_reflns_limit_l_min -52
_diffrn_reflns_number 28294
_diffrn_reflns_theta_full 25.05
_diffrn_reflns_theta_max 25.05
_diffrn_reflns_theta_min 2.28
_exptl_absorpt_coefficient_mu 1.966
_exptl_absorpt_correction_T_max 0.9617
_exptl_absorpt_correction_T_min 0.4279
_exptl_absorpt_correction_type multi-scan
_exptl_crystal_colour colorless
_exptl_crystal_density_diffrn 1.441
_exptl_crystal_density_method 'not measured'
_exptl_crystal_description prism
_exptl_crystal_F_000 1872
_exptl_crystal_size_max 0.52
_exptl_crystal_size_mid 0.47
_exptl_crystal_size_min 0.02
_refine_diff_density_max 0.608
_refine_diff_density_min -0.657
_refine_diff_density_rms 0.062
_refine_ls_abs_structure_details 'Flack H D (1983), Acta Cryst. A39, 876-881'
_refine_ls_abs_structure_Flack 0.017(10)
_refine_ls_extinction_method none
_refine_ls_goodness_of_fit_ref 1.055
_refine_ls_hydrogen_treatment constr
_refine_ls_matrix_type full
_refine_ls_number_parameters 545
_refine_ls_number_reflns 7416
_refine_ls_number_restraints 0
_refine_ls_restrained_S_all 1.055
_refine_ls_R_factor_all 0.0999
_refine_ls_R_factor_gt 0.0515
_refine_ls_shift/su_max 0.078
_refine_ls_shift/su_mean 0.012
_refine_ls_structure_factor_coef Fsqd
_refine_ls_weighting_details 'calc w=1/[\s^2^(Fo^2^)+(0.0434P)^2^+0.7324P] where P=(Fo^2^+2Fc^2^)/3'
_refine_ls_weighting_scheme calc
_refine_ls_wR_factor_gt 0.1018
_refine_ls_wR_factor_ref 0.1159
_reflns_number_gt 4998
_reflns_number_total 7416
_reflns_threshold_expression >2sigma(I)
_cod_data_source_file jo5b02921_si_002.cif
_cod_data_source_block a16386
_cod_database_code 4036607

loop_
_symmetry_equiv_pos_as_xyz
'x, y, z'
'-x+1/2, -y, z+1/2'
'-x, y+1/2, -z+1/2'
'x+1/2, -y+1/2, -z'

loop_
_atom_site_label
_atom_site_type_symbol
_atom_site_fract_x
_atom_site_fract_y
_atom_site_fract_z
_atom_site_U_iso_or_equiv
_atom_site_adp_type
_atom_site_occupancy
_atom_site_symmetry_multiplicity
_atom_site_calc_flag
_atom_site_refinement_flags
_atom_site_disorder_assembly
_atom_site_disorder_group
C1 C 0.7348(5) 0.4812(6) 0.19880(10) 0.0470(14) Uani 1 1 d . . .
C2 C 0.7374(5) 0.3626(6) 0.18563(11) 0.0471(15) Uani 1 1 d . . .
H2 H 0.7902 0.2932 0.1945 0.057 Uiso 1 1 calc R . .
C3 C 0.6623(5) 0.3426(5) 0.15894(10) 0.0346(12) Uani 1 1 d . . .
H3 H 0.6639 0.2593 0.1499 0.042 Uiso 1 1 calc R . .
C4 C 0.5853(4) 0.4432(4) 0.14556(9) 0.0264(11) Uani 1 1 d . . .
C5 C 0.5836(5) 0.5624(5) 0.16047(10) 0.0337(11) Uani 1 1 d . . .
H5 H 0.5285 0.6317 0.1521 0.040 Uiso 1 1 calc R . .
C6 C 0.6574(5) 0.5842(5) 0.18650(11) 0.0404(13) Uani 1 1 d . . .
H6 H 0.6557 0.6670 0.1958 0.049 Uiso 1 1 calc R . .
C7 C 0.5053(4) 0.4279(4) 0.11643(9) 0.0246(10) Uani 1 1 d . . .
H7 H 0.4248 0.4938 0.1164 0.029 Uiso 1 1 calc R . .
C8 C 0.4315(4) 0.2935(4) 0.11302(10) 0.0286(11) Uani 1 1 d . . .
H8A H 0.3841 0.2709 0.1321 0.034 Uiso 1 1 calc R . .
H8B H 0.3532 0.3009 0.0979 0.034 Uiso 1 1 calc R . .
C9 C 0.5312(4) 0.1838(5) 0.10432(10) 0.0291(11) Uani 1 1 d . . .
C10 C 0.6425(4) 0.2131(4) 0.08073(9) 0.0237(10) Uani 1 1 d . . .
H10A H 0.5939 0.2085 0.0611 0.028 Uiso 1 1 calc R . .
H10B H 0.7193 0.1452 0.0812 0.028 Uiso 1 1 calc R . .
C11 C 0.7164(4) 0.3469(4) 0.08384(9) 0.0223(10) Uani 1 1 d . . .
H11 H 0.7765 0.3436 0.1024 0.027 Uiso 1 1 calc R . .
C12 C 0.6029(4) 0.4563(4) 0.08824(9) 0.0214(10) Uani 1 1 d . . .
C13 C 0.4963(4) 0.4781(4) 0.06223(9) 0.0233(10) Uani 1 1 d . . .
C14 C 0.4870(5) 0.6203(4) 0.05701(9) 0.0237(10) Uani 1 1 d . . .
C15 C 0.3913(5) 0.6874(5) 0.03864(9) 0.0296(11) Uani 1 1 d . . .
H15 H 0.3212 0.6427 0.0269 0.036 Uiso 1 1 calc R . .
C16 C 0.4013(6) 0.8220(5) 0.03799(10) 0.0382(12) Uani 1 1 d . . .
H16 H 0.3354 0.8704 0.0260 0.046 Uiso 1 1 calc R . .
C17 C 0.5071(6) 0.8871(4) 0.05481(10) 0.0371(12) Uani 1 1 d . . .
H17 H 0.5131 0.9791 0.0538 0.045 Uiso 1 1 calc R . .
C18 C 0.6032(5) 0.8199(4) 0.07299(10) 0.0343(12) Uani 1 1 d . . .
H18 H 0.6749 0.8643 0.0844 0.041 Uiso 1 1 calc R . .
C19 C 0.5913(5) 0.6852(4) 0.07396(9) 0.0244(10) Uani 1 1 d . . .
C20 C 0.6751(5) 0.5904(4) 0.09169(9) 0.0245(10) Uani 1 1 d . . .
C21 C 0.8225(4) 0.3732(4) 0.05847(10) 0.0240(10) Uani 1 1 d . . .
C22 C 0.7885(5) 0.3532(4) 0.02882(10) 0.0309(12) Uani 1 1 d . . .
H22 H 0.6932 0.3235 0.0237 0.037 Uiso 1 1 calc R . .
C23 C 0.8892(5) 0.3754(5) 0.00670(11) 0.0381(12) Uani 1 1 d . . .
H23 H 0.8632 0.3611 -0.0134 0.046 Uiso 1 1 calc R . .
C24 C 1.0285(5) 0.4187(5) 0.01383(13) 0.0454(14) Uani 1 1 d . . .
H24 H 1.0988 0.4335 -0.0013 0.055 Uiso 1 1 calc R . .
C25 C 1.0643(5) 0.4401(5) 0.04293(12) 0.0411(13) Uani 1 1 d . . .
H25 H 1.1594 0.4707 0.0479 0.049 Uiso 1 1 calc R . .
C26 C 0.9627(5) 0.4172(5) 0.06506(10) 0.0325(12) Uani 1 1 d . . .
H26 H 0.9893 0.4319 0.0851 0.039 Uiso 1 1 calc R . .
C27 C 0.3119(6) 0.4748(7) 0.28365(11) 0.0659(18) Uani 1 1 d . . .
C28 C 0.1779(6) 0.4214(6) 0.27695(11) 0.0550(16) Uani 1 1 d . A .
H28 H 0.1466 0.4159 0.2569 0.066 Uiso 1 1 calc R . .
C29 C 0.0887(5) 0.3755(5) 0.29938(10) 0.0371(13) Uani 1 1 d . . .
H29 H -0.0029 0.3372 0.2945 0.044 Uiso 1 1 calc R A .
C30 C 0.1299(4) 0.3842(4) 0.32882(10) 0.0255(11) Uani 1 1 d . A .
C31 C 0.2671(5) 0.4329(5) 0.33485(10) 0.0384(13) Uani 1 1 d . . .
H31 H 0.2997 0.4352 0.3548 0.046 Uiso 1 1 calc R A .
C32 C 0.3600(5) 0.4788(6) 0.31266(11) 0.0635(19) Uani 1 1 d . A .
H32 H 0.4542 0.5121 0.3174 0.076 Uiso 1 1 calc R . .
C33 C 0.0295(4) 0.3468(4) 0.35386(9) 0.0251(11) Uani 1 1 d . . .
H33 H 0.0911 0.3427 0.3722 0.030 Uiso 1 1 calc R A .
C34 C -0.0410(5) 0.2113(4) 0.34993(9) 0.0259(11) Uani 1 1 d . A .
H34A H -0.0888 0.2077 0.3302 0.031 Uiso 1 1 calc R . .
H34B H 0.0376 0.1450 0.3502 0.031 Uiso 1 1 calc R . .
C35 C -0.1511(5) 0.1774(5) 0.37293(10) 0.0294(11) Uani 1 1 d . . .
C36 C -0.2558(4) 0.2828(4) 0.38272(10) 0.0277(11) Uani 1 1 d . A .
H36A H -0.3004 0.2563 0.4018 0.033 Uiso 1 1 calc R . .
H36B H -0.3357 0.2891 0.3679 0.033 Uiso 1 1 calc R . .
C37 C -0.1868(4) 0.4193(4) 0.38666(9) 0.0258(10) Uani 1 1 d . . .
H37 H -0.2698 0.4828 0.3865 0.031 Uiso 1 1 calc R A .
C38 C -0.0882(4) 0.4526(4) 0.35925(8) 0.0224(10) Uani 1 1 d . A .
C39 C -0.1922(4) 0.4760(4) 0.33283(9) 0.0251(10) Uani 1 1 d . . .
C40 C -0.1948(5) 0.6170(4) 0.32625(9) 0.0261(11) Uani 1 1 d . A .
C41 C -0.2802(5) 0.6849(5) 0.30599(10) 0.0354(12) Uani 1 1 d . . .
H41 H -0.3467 0.6409 0.2933 0.042 Uiso 1 1 calc R A .
C42 C -0.2652(6) 0.8179(5) 0.30492(11) 0.0420(13) Uani 1 1 d . A .
H42 H -0.3238 0.8664 0.2915 0.050 Uiso 1 1 calc R . .
C43 C -0.1666(6) 0.8823(5) 0.32299(12) 0.0429(13) Uani 1 1 d . . .
H43 H -0.1589 0.9742 0.3216 0.052 Uiso 1 1 calc R A .
C44 C -0.0793(6) 0.8166(5) 0.34293(11) 0.0374(12) Uani 1 1 d . A .
H44 H -0.0108 0.8613 0.3551 0.045 Uiso 1 1 calc R . .
C45 C -0.0952(5) 0.6824(4) 0.34458(9) 0.0244(10) Uani 1 1 d . . .
C46 C -0.0166(5) 0.5881(4) 0.36330(9) 0.0244(10) Uani 1 1 d . A .
C47 C -0.1108(4) 0.4348(4) 0.41629(9) 0.0255(11) Uani 1 1 d . A .
C48 C -0.0317(5) 0.3374(5) 0.43014(10) 0.0336(12) Uani 1 1 d . . .
H48 H -0.0223 0.2550 0.4209 0.040 Uiso 1 1 calc R A .
C49 C 0.0337(6) 0.3590(5) 0.45735(11) 0.0445(14) Uani 1 1 d . A .
H49 H 0.0870 0.2910 0.4667 0.053 Uiso 1 1 calc R . .
C50 C 0.0222(5) 0.4783(6) 0.47112(10) 0.0459(14) Uani 1 1 d . . .
H50 H 0.0672 0.4922 0.4898 0.055 Uiso 1 1 calc R A .
C51 C -0.0547(6) 0.5772(5) 0.45765(10) 0.0405(13) Uani 1 1 d . A .
H51 H -0.0618 0.6600 0.4669 0.049 Uiso 1 1 calc R . .
C52 C -0.1210(5) 0.5552(5) 0.43083(10) 0.0328(12) Uani 1 1 d . . .
H52 H -0.1753 0.6233 0.4218 0.039 Uiso 1 1 calc R A .
O1 O 0.5162(3) 0.0754(3) 0.11473(7) 0.0359(8) Uani 1 1 d . . .
O2 O 0.4314(3) 0.3956(3) 0.04815(7) 0.0312(8) Uani 1 1 d . . .
O3 O 0.7843(3) 0.6140(3) 0.10631(7) 0.0340(8) Uani 1 1 d . . .
O4 O -0.1640(3) 0.0672(3) 0.38303(7) 0.0381(8) Uani 1 1 d . A .
O5 O -0.2641(3) 0.3946(3) 0.32007(7) 0.0352(8) Uani 1 1 d . A .
O6 O 0.0881(3) 0.6098(3) 0.37901(7) 0.0339(8) Uani 1 1 d . . .
Br1 Br 0.84271(7) 0.50940(8) 0.234168(13) 0.0791(3) Uani 1 1 d . . .
Br2 Br 0.41671(17) 0.5647(2) 0.25219(3) 0.0887(7) Uani 0.698(3) 1 d P A 1
Br2' Br 0.4657(4) 0.4769(5) 0.25580(7) 0.0887(7) Uani 0.302(3) 1 d P A 2

loop_
_atom_site_aniso_label
_atom_site_aniso_U_11
_atom_site_aniso_U_22
_atom_site_aniso_U_33
_atom_site_aniso_U_23
_atom_site_aniso_U_13
_atom_site_aniso_U_12
C1 0.037(3) 0.071(4) 0.033(3) -0.006(3) 0.004(2) -0.011(3)
C2 0.033(3) 0.066(4) 0.042(3) 0.003(3) -0.001(3) 0.022(3)
C3 0.036(3) 0.038(3) 0.029(3) 0.001(2) 0.000(2) 0.007(2)
C4 0.024(2) 0.029(3) 0.026(2) 0.002(2) 0.004(2) -0.002(2)
C5 0.039(3) 0.032(3) 0.030(3) 0.000(2) 0.001(2) 0.004(2)
C6 0.042(3) 0.040(3) 0.039(3) -0.006(3) 0.003(3) 0.001(3)
C7 0.017(2) 0.027(3) 0.030(2) 0.001(2) 0.001(2) 0.002(2)
C8 0.019(2) 0.031(3) 0.036(3) 0.007(2) 0.001(2) -0.009(2)
C9 0.023(2) 0.027(3) 0.036(3) 0.001(2) -0.009(2) -0.002(2)
C10 0.023(2) 0.019(3) 0.029(3) 0.003(2) -0.004(2) 0.000(2)
C11 0.019(2) 0.025(3) 0.022(2) 0.000(2) -0.0004(19) -0.0012(19)
C12 0.018(2) 0.018(3) 0.028(2) -0.0017(19) -0.0011(19) -0.0019(19)
C13 0.018(2) 0.020(3) 0.032(2) 0.004(2) 0.0007(19) 0.006(2)
C14 0.029(2) 0.021(3) 0.020(2) 0.005(2) 0.001(2) 0.000(2)
C15 0.034(3) 0.028(3) 0.026(3) -0.001(2) -0.002(2) 0.001(2)
C16 0.058(3) 0.026(3) 0.031(3) 0.009(2) -0.004(3) 0.009(3)
C17 0.056(3) 0.019(3) 0.036(3) 0.002(2) 0.003(3) -0.002(3)
C18 0.047(3) 0.021(3) 0.035(3) -0.008(2) 0.001(2) -0.004(2)
C19 0.027(2) 0.021(3) 0.025(2) -0.001(2) 0.006(2) 0.002(2)
C20 0.027(2) 0.021(3) 0.026(3) -0.002(2) 0.001(2) 0.000(2)
C21 0.023(2) 0.014(2) 0.036(3) 0.004(2) -0.001(2) 0.0049(19)
C22 0.024(2) 0.035(3) 0.034(3) 0.004(2) -0.002(2) 0.000(2)
C23 0.041(3) 0.038(3) 0.035(3) 0.008(2) 0.008(3) 0.003(2)
C24 0.036(3) 0.045(3) 0.055(4) 0.013(3) 0.018(3) 0.008(3)
C25 0.024(2) 0.034(3) 0.065(4) 0.009(3) 0.006(3) -0.006(2)
C26 0.027(2) 0.035(3) 0.036(3) -0.001(2) -0.003(2) 0.001(2)
C27 0.052(3) 0.106(5) 0.040(3) -0.022(3) 0.019(3) -0.035(4)
C28 0.047(3) 0.093(5) 0.025(3) -0.019(3) 0.005(3) -0.024(3)
C29 0.022(2) 0.049(3) 0.039(3) -0.011(3) 0.000(2) -0.011(2)
C30 0.022(2) 0.027(3) 0.027(3) -0.006(2) 0.002(2) 0.002(2)
C31 0.026(2) 0.063(4) 0.026(3) -0.009(3) 0.002(2) -0.004(3)
C32 0.038(3) 0.114(5) 0.039(3) -0.029(4) 0.011(2) -0.041(4)
C33 0.019(2) 0.028(3) 0.028(3) -0.002(2) -0.003(2) -0.0003(19)
C34 0.025(2) 0.023(3) 0.029(3) -0.004(2) -0.001(2) 0.005(2)
C35 0.028(3) 0.024(3) 0.036(3) -0.008(2) -0.010(2) -0.006(2)
C36 0.022(2) 0.029(3) 0.032(3) 0.003(2) 0.000(2) -0.006(2)
C37 0.019(2) 0.028(3) 0.031(3) -0.001(2) 0.000(2) 0.003(2)
C38 0.021(2) 0.025(3) 0.022(2) 0.000(2) 0.001(2) -0.002(2)
C39 0.018(2) 0.026(3) 0.031(2) -0.004(2) -0.001(2) 0.002(2)
C40 0.029(2) 0.030(3) 0.020(2) 0.000(2) 0.007(2) 0.003(2)
C41 0.033(3) 0.047(4) 0.026(3) 0.002(3) 0.001(2) 0.003(3)
C42 0.055(3) 0.029(3) 0.042(3) 0.017(3) 0.004(3) 0.006(3)
C43 0.048(3) 0.028(3) 0.053(3) 0.003(3) 0.009(3) -0.003(3)
C44 0.043(3) 0.028(3) 0.041(3) -0.004(3) 0.004(3) -0.003(3)
C45 0.024(2) 0.023(3) 0.026(2) -0.003(2) 0.010(2) 0.002(2)
C46 0.028(2) 0.025(3) 0.020(2) -0.006(2) 0.005(2) 0.001(2)
C47 0.027(2) 0.024(3) 0.025(2) 0.004(2) 0.006(2) -0.002(2)
C48 0.039(3) 0.032(3) 0.030(3) 0.000(2) 0.002(2) 0.009(2)
C49 0.052(3) 0.049(4) 0.033(3) 0.010(3) -0.007(3) 0.013(3)
C50 0.056(3) 0.053(4) 0.029(3) 0.002(3) -0.008(3) -0.002(3)
C51 0.058(3) 0.033(3) 0.030(3) -0.006(2) 0.005(3) -0.003(3)
C52 0.036(3) 0.032(3) 0.029(3) 0.001(2) 0.006(2) 0.005(2)
O1 0.0391(18) 0.0232(19) 0.045(2) 0.0067(17) -0.0012(16) -0.0087(16)
O2 0.0268(16) 0.0258(19) 0.0409(19) -0.0028(16) -0.0095(16) -0.0015(15)
O3 0.0286(16) 0.033(2) 0.0399(19) -0.0040(16) -0.0080(16) -0.0113(15)
O4 0.0432(19) 0.026(2) 0.045(2) 0.0052(17) -0.0036(17) -0.0059(16)
O5 0.0342(18) 0.030(2) 0.042(2) -0.0032(17) -0.0130(16) -0.0059(16)
O6 0.0286(17) 0.038(2) 0.0347(18) -0.0039(15) -0.0091(16) -0.0087(16)
Br1 0.0725(4) 0.1218(6) 0.0431(3) -0.0167(4) -0.0204(3) 0.0058(4)
Br2 0.0910(10) 0.1417(17) 0.0335(4) -0.0114(9) 0.0168(6) -0.0825(11)
Br2' 0.0910(10) 0.1417(17) 0.0335(4) -0.0114(9) 0.0168(6) -0.0825(11)

loop_
_atom_type_symbol
_atom_type_description
_atom_type_scat_dispersion_real
_atom_type_scat_dispersion_imag
_atom_type_scat_source
C C 0.0033 0.0016 'International Tables Vol C Tables 4.2.6.8 and 6.1.1.4'
H H 0.0000 0.0000 'International Tables Vol C Tables 4.2.6.8 and 6.1.1.4'
N N 0.0061 0.0033 'International Tables Vol C Tables 4.2.6.8 and 6.1.1.4'
O O 0.0106 0.0060 'International Tables Vol C Tables 4.2.6.8 and 6.1.1.4'
Br Br -0.2901 2.4595 'International Tables Vol C Tables 4.2.6.8 and 6.1.1.4'

loop_
_geom_angle_atom_site_label_1
_geom_angle_atom_site_label_2
_geom_angle_atom_site_label_3
_geom_angle
C2 C1 C6 121.3(5)
C2 C1 Br1 119.8(4)
C6 C1 Br1 118.8(4)
C1 C2 C3 120.0(5)
C1 C2 H2 120.0
C3 C2 H2 120.0
C4 C3 C2 120.7(5)
C4 C3 H3 119.6
C2 C3 H3 119.6
C3 C4 C5 116.8(4)
C3 C4 C7 123.0(4)
C5 C4 C7 120.3(4)
C6 C5 C4 123.3(4)
C6 C5 H5 118.3
C4 C5 H5 118.3
C5 C6 C1 117.8(5)
C5 C6 H6 121.1
C1 C6 H6 121.1
C4 C7 C8 112.9(3)
C4 C7 C12 114.1(3)
C8 C7 C12 109.3(3)
C4 C7 H7 106.6
C8 C7 H7 106.7
C12 C7 H7 106.7
C9 C8 C7 115.8(3)
C9 C8 H8A 108.3
C7 C8 H8A 108.3
C9 C8 H8B 108.3
C7 C8 H8B 108.3
H8A C8 H8B 107.4
O1 C9 C10 122.3(4)
O1 C9 C8 121.3(4)
C10 C9 C8 116.3(4)
C9 C10 C11 114.3(4)
C9 C10 H10A 108.7
C11 C10 H10A 108.7
C9 C10 H10B 108.7
C11 C10 H10B 108.7
H10A C10 H10B 107.6
C21 C11 C10 111.6(3)
C21 C11 C12 113.2(3)
C10 C11 C12 111.8(3)
C21 C11 H11 106.6
C10 C11 H11 106.6
C12 C11 H11 106.6
C20 C12 C13 102.5(3)
C20 C12 C11 112.4(3)
C13 C12 C11 115.6(3)
C20 C12 C7 109.0(3)
C13 C12 C7 106.5(3)
C11 C12 C7 110.3(3)
O2 C13 C14 125.3(4)
O2 C13 C12 127.2(4)
C14 C13 C12 107.5(4)
C15 C14 C19 121.3(4)
C15 C14 C13 128.4(4)
C19 C14 C13 110.3(4)
C14 C15 C16 117.9(4)
C14 C15 H15 121.1
C16 C15 H15 121.1
C15 C16 C17 120.8(4)
C15 C16 H16 119.6
C17 C16 H16 119.6
C18 C17 C16 121.2(4)
C18 C17 H17 119.4
C16 C17 H17 119.4
C17 C18 C19 117.8(4)
C17 C18 H18 121.1
C19 C18 H18 121.1
C14 C19 C18 121.0(4)
C14 C19 C20 109.6(4)
C18 C19 C20 129.5(4)
O3 C20 C19 125.8(4)
O3 C20 C12 125.7(4)
C19 C20 C12 108.5(3)
C22 C21 C26 117.4(4)
C22 C21 C11 123.7(4)
C26 C21 C11 118.8(4)
C23 C22 C21 121.7(4)
C23 C22 H22 119.2
C21 C22 H22 119.2
C22 C23 C24 119.9(5)
C22 C23 H23 120.1
C24 C23 H23 120.1
C25 C24 C23 119.5(5)
C25 C24 H24 120.2
C23 C24 H24 120.2
C24 C25 C26 120.3(4)
C24 C25 H25 119.8
C26 C25 H25 119.8
C25 C26 C21 121.2(4)
C25 C26 H26 119.4
C21 C26 H26 119.4
C28 C27 C32 120.2(5)
C28 C27 Br2' 121.4(4)
C32 C27 Br2' 113.3(4)
C28 C27 Br2 117.8(4)
C32 C27 Br2 121.4(4)
Br2' C27 Br2 30.90(14)
C27 C28 C29 120.0(5)
C27 C28 H28 120.0
C29 C28 H28 120.0
C30 C29 C28 121.4(4)
C30 C29 H29 119.3
C28 C29 H29 119.3
C31 C30 C29 117.5(4)
C31 C30 C33 119.9(4)
C29 C30 C33 122.6(4)
C30 C31 C32 122.3(4)
C30 C31 H31 118.8
C32 C31 H31 118.9
C27 C32 C31 118.5(4)
C27 C32 H32 120.7
C31 C32 H32 120.7
C30 C33 C34 113.5(3)
C30 C33 C38 111.1(3)
C34 C33 C38 111.3(3)
C30 C33 H33 106.8
C34 C33 H33 106.8
C38 C33 H33 106.8
C35 C34 C33 114.4(3)
C35 C34 H34A 108.7
C33 C34 H34A 108.7
C35 C34 H34B 108.7
C33 C34 H34B 108.7
H34A C34 H34B 107.6
O4 C35 C34 122.7(4)
O4 C35 C36 119.6(4)
C34 C35 C36 117.5(4)
C35 C36 C37 115.3(3)
C35 C36 H36A 108.4
C37 C36 H36A 108.4
C35 C36 H36B 108.4
C37 C36 H36B 108.4
H36A C36 H36B 107.5
C47 C37 C36 112.5(4)
C47 C37 C38 114.2(3)
C36 C37 C38 109.9(3)
C47 C37 H37 106.5
C36 C37 H37 106.5
C38 C37 H37 106.5
C39 C38 C33 114.5(3)
C39 C38 C46 102.1(3)
C33 C38 C46 111.0(3)
C39 C38 C37 106.9(3)
C33 C38 C37 111.6(3)
C46 C38 C37 110.2(3)
O5 C39 C40 125.0(4)
O5 C39 C38 126.4(4)
C40 C39 C38 108.5(4)
C41 C40 C45 120.7(4)
C41 C40 C39 129.3(4)
C45 C40 C39 110.0(4)
C42 C41 C40 117.9(5)
C42 C41 H41 121.1
C40 C41 H41 121.1
C41 C42 C43 121.4(5)
C41 C42 H42 119.3
C43 C42 H42 119.3
C44 C43 C42 121.6(5)
C44 C43 H43 119.2
C42 C43 H43 119.2
C43 C44 C45 117.5(5)
C43 C44 H44 121.3
C45 C44 H44 121.3
C44 C45 C40 120.9(4)
C44 C45 C46 129.3(4)
C40 C45 C46 109.7(4)
O6 C46 C45 126.8(4)
O6 C46 C38 124.6(4)
C45 C46 C38 108.6(3)
C48 C47 C52 117.6(4)
C48 C47 C37 124.1(4)
C52 C47 C37 118.4(4)
C49 C48 C47 120.6(5)
C49 C48 H48 119.7
C47 C48 H48 119.7
C50 C49 C48 120.6(5)
C50 C49 H49 119.7
C48 C49 H49 119.7
C49 C50 C51 119.9(5)
C49 C50 H50 120.1
C51 C50 H50 120.1
C52 C51 C50 119.4(5)
C52 C51 H51 120.3
C50 C51 H51 120.3
C51 C52 C47 121.9(4)
C51 C52 H52 119.0
C47 C52 H52 119.0

loop_
_geom_bond_atom_site_label_1
_geom_bond_atom_site_label_2
_geom_bond_distance
C1 C2 1.358(7)
C1 C6 1.390(7)
C1 Br1 1.897(5)
C2 C3 1.400(7)
C2 H2 0.9500
C3 C4 1.389(6)
C3 H3 0.9500
C4 C5 1.399(6)
C4 C7 1.511(6)
C5 C6 1.372(6)
C5 H5 0.9500
C6 H6 0.9500
C7 C8 1.546(6)
C7 C12 1.579(6)
C7 H7 1.0000
C8 C9 1.502(6)
C8 H8A 0.9900
C8 H8B 0.9900
C9 O1 1.219(5)
C9 C10 1.501(6)
C10 C11 1.540(6)
C10 H10A 0.9900
C10 H10B 0.9900
C11 C21 1.523(6)
C11 C12 1.542(5)
C11 H11 1.0000
C12 C20 1.538(6)
C12 C13 1.540(5)
C13 O2 1.214(5)
C13 C14 1.485(6)
C14 C15 1.388(6)
C14 C19 1.391(6)
C15 C16 1.389(6)
C15 H15 0.9500
C16 C17 1.398(7)
C16 H16 0.9500
C17 C18 1.385(6)
C17 H17 0.9500
C18 C19 1.392(6)
C18 H18 0.9500
C19 C20 1.475(6)
C20 O3 1.219(5)
C21 C22 1.388(6)
C21 C26 1.389(6)
C22 C23 1.375(6)
C22 H22 0.9500
C23 C24 1.384(7)
C23 H23 0.9500
C24 C25 1.370(7)
C24 H24 0.9500
C25 C26 1.382(6)
C25 H25 0.9500
C26 H26 0.9500
C27 C28 1.374(7)
C27 C32 1.380(7)
C27 Br2' 1.883(6)
C27 Br2 1.945(5)
C28 C29 1.381(6)
C28 H28 0.9500
C29 C30 1.383(6)
C29 H29 0.9500
C30 C31 1.375(6)
C30 C33 1.504(6)
C31 C32 1.394(6)
C31 H31 0.9500
C32 H32 0.9500
C33 C34 1.546(6)
C33 C38 1.548(6)
C33 H33 1.0000
C34 C35 1.486(6)
C34 H34A 0.9900
C34 H34B 0.9900
C35 O4 1.228(5)
C35 C36 1.511(6)
C36 C37 1.550(6)
C36 H36A 0.9900
C36 H36B 0.9900
C37 C47 1.514(6)
C37 C38 1.566(5)
C37 H37 1.0000
C38 C39 1.542(6)
C38 C46 1.552(6)
C39 O5 1.209(5)
C39 C40 1.482(6)
C40 C41 1.389(6)
C40 C45 1.401(6)
C41 C42 1.377(7)
C41 H41 0.9500
C42 C43 1.383(7)
C42 H42 0.9500
C43 C44 1.379(7)
C43 H43 0.9500
C44 C45 1.391(6)
C44 H44 0.9500
C45 C46 1.473(6)
C46 O6 1.210(5)
C47 C48 1.384(6)
C47 C52 1.405(6)
C48 C49 1.382(7)
C48 H48 0.9500
C49 C50 1.381(7)
C49 H49 0.9500
C50 C51 1.377(7)
C50 H50 0.9500
C51 C52 1.371(6)
C51 H51 0.9500
C52 H52 0.9500
